data_4509260
loop_
_publ_author_name
'Rajput, Lalit'
'Biradha, Kumar'

_publ_section_title
;
 Design of Cocrystals via New and Robust Supramolecular Synthon between
 Carboxylic Acid and Secondary Amide: Honeycomb Network with Jailed
 Aromatics
;
_journal_issue 1
_journal_name_full 'Crystal Growth &amp; Design'
_journal_page_first 40
_journal_paper_doi 10.1021/cg801132r
_journal_volume 9
_journal_year 2009
_chemical_formula_sum 'C36 H32 N6 O10'
_chemical_formula_weight 708.68
_chemical_name_systematic
; 
 ? 
;
_space_group_IT_number 2
_symmetry_cell_setting triclinic
_symmetry_space_group_name_Hall '-P 1'
_symmetry_space_group_name_H-M 'P -1'
_atom_sites_solution_hydrogens geom
_atom_sites_solution_primary direct
_atom_sites_solution_secondary difmap
_audit_creation_method SHELXL-97
_cell_angle_alpha 63.952(5)
_cell_angle_beta 66.399(5)
_cell_angle_gamma 67.143(5)
_cell_formula_units_Z 2
_cell_length_a 12.649(2)
_cell_length_b 13.511(2)
_cell_length_c 13.764(2)
_cell_measurement_reflns_used 6832
_cell_measurement_temperature 293(2)
_cell_measurement_theta_max 25.38
_cell_measurement_theta_min 1.71
_cell_volume 1870.9(5)
_computing_structure_refinement 'SHELXL-97 (Sheldrick, 1997)'
_computing_structure_solution 'SHELXS-97 (Sheldrick, 1990)'
_diffrn_ambient_temperature 293(2)
_diffrn_measured_fraction_theta_full 0.992
_diffrn_measured_fraction_theta_max 0.992
_diffrn_measurement_device_type 'CCD-APEX 2 Bruker'
_diffrn_measurement_method hemisphere
_diffrn_radiation_monochromator graphite
_diffrn_radiation_source 'fine-focus sealed tube'
_diffrn_radiation_type MoK\a
_diffrn_radiation_wavelength 0.71073
_diffrn_reflns_av_R_equivalents 0.0507
_diffrn_reflns_av_sigmaI/netI 0.0615
_diffrn_reflns_limit_h_max 15
_diffrn_reflns_limit_h_min -13
_diffrn_reflns_limit_k_max 16
_diffrn_reflns_limit_k_min -16
_diffrn_reflns_limit_l_max 16
_diffrn_reflns_limit_l_min -16
_diffrn_reflns_number 22981
_diffrn_reflns_theta_full 25.38
_diffrn_reflns_theta_max 25.38
_diffrn_reflns_theta_min 1.71
_exptl_absorpt_coefficient_mu 0.104
_exptl_absorpt_correction_T_max 0.992
_exptl_absorpt_correction_T_min 0.990
_exptl_absorpt_correction_type multi-scan
_exptl_absorpt_process_details SADABS
_exptl_crystal_colour colorless
_exptl_crystal_density_diffrn 1.386
_exptl_crystal_density_meas ?
_exptl_crystal_density_method 'not measured'
_exptl_crystal_description Hexagonal
_exptl_crystal_F_000 818
_exptl_crystal_size_max 0.10
_exptl_crystal_size_mid 0.10
_exptl_crystal_size_min 0.08
_refine_diff_density_max 0.508
_refine_diff_density_min -0.346
_refine_diff_density_rms 0.048
_refine_ls_extinction_method none
_refine_ls_goodness_of_fit_ref 1.021
_refine_ls_hydrogen_treatment mixed
_refine_ls_matrix_type full
_refine_ls_number_parameters 478
_refine_ls_number_reflns 6832
_refine_ls_number_restraints 0
_refine_ls_restrained_S_all 1.021
_refine_ls_R_factor_all 0.1138
_refine_ls_R_factor_gt 0.0652
_refine_ls_shift/su_max 0.001
_refine_ls_shift/su_mean 0.000
_refine_ls_structure_factor_coef Fsqd
_refine_ls_weighting_details 'calc w=1/[\s^2^(Fo^2^)+(0.1000P)^2^+0.0000P] where P=(Fo^2^+2Fc^2^)/3'
_refine_ls_weighting_scheme calc
_refine_ls_wR_factor_gt 0.1706
_refine_ls_wR_factor_ref 0.1905
_reflns_number_gt 3863
_reflns_number_total 6832
_reflns_threshold_expression >2sigma(I)
_cod_data_source_file cg801132rsup1.cif
_cod_data_source_block (5)2.anisole.2H2O
_cod_depositor_comments
;
The following automatic conversions were performed:

'_symmetry_cell_setting' value 'Triclinic' changed to 'triclinic'
according to /home/saulius/struct/CIF-dictionaries/cif_core.dic
dictionary named 'cif_core.dic' version 2.4.2 from 2011-04-26.

Automatic conversion script
Id: cif_fix_values 1891 2012-01-12 08:04:46Z andrius 

The following automatic conversions were performed:

'_exptl_crystal_density_meas' value 'not measured' was changed to '?'
- the value is perceived as not measured.

Automatic conversion script
Id: cif_fix_values 3008 2015-01-20 13:52:24Z robertas 
;
_cod_original_cell_volume 1871.0(5)
_cod_original_sg_symbol_H-M P-1
_cod_database_code 4509260

loop_
_symmetry_equiv_pos_as_xyz
'x, y, z'
'-x, -y, -z'

loop_
_atom_site_label
_atom_site_type_symbol
_atom_site_fract_x
_atom_site_fract_y
_atom_site_fract_z
_atom_site_U_iso_or_equiv
_atom_site_adp_type
_atom_site_occupancy
_atom_site_symmetry_multiplicity
_atom_site_calc_flag
_atom_site_refinement_flags
O11 O 1.14445(19) -0.15952(17) 0.33716(18) 0.0632(7) Uani 1 1 d .
H11O H 1.119(2) -0.206(2) 0.411(3) 0.050 Uiso 1 1 d .
O12 O 0.98402(19) -0.02623(18) 0.38188(18) 0.0705(7) Uani 1 1 d .
O13 O 0.90857(18) 0.34856(18) 0.09281(18) 0.0637(7) Uani 1 1 d .
H13O H 0.865(3) 0.418(3) 0.062(2) 0.050 Uiso 1 1 d .
O14 O 1.0338(2) 0.38707(18) -0.07727(19) 0.0821(9) Uani 1 1 d .
O15 O 1.40821(19) 0.09787(17) -0.15493(18) 0.0638(7) Uani 1 1 d .
H15O H 1.477(3) 0.071(2) -0.202(2) 0.050 Uiso 1 1 d .
O16 O 1.44191(18) -0.07597(17) -0.03046(18) 0.0663(7) Uani 1 1 d .
C11 C 1.1172(2) 0.0205(2) 0.1986(2) 0.0378(7) Uani 1 1 d .
C12 C 1.0453(2) 0.1306(2) 0.1636(2) 0.0378(6) Uani 1 1 d .
H12 H 0.9729 0.1543 0.2126 0.045 Uiso 1 1 calc R
C13 C 1.0816(2) 0.2046(2) 0.0562(2) 0.0374(7) Uani 1 1 d .
C14 C 1.1900(2) 0.1694(2) -0.0161(2) 0.0383(7) Uani 1 1 d .
H14 H 1.2141 0.2194 -0.0883 0.046 Uiso 1 1 calc R
C15 C 1.2633(2) 0.0604(2) 0.0179(2) 0.0372(6) Uani 1 1 d .
C16 C 1.2255(2) -0.0138(2) 0.1263(2) 0.0405(7) Uani 1 1 d .
H16 H 1.2739 -0.0870 0.1500 0.049 Uiso 1 1 calc R
C17 C 1.0743(3) -0.0563(2) 0.3149(2) 0.0460(7) Uani 1 1 d .
C18 C 1.0067(2) 0.3224(2) 0.0165(2) 0.0454(7) Uani 1 1 d .
C19 C 1.3797(2) 0.0191(2) -0.0569(2) 0.0445(7) Uani 1 1 d .
C1 C 0.7561(2) -0.2938(2) 0.8681(2) 0.0369(6) Uani 1 1 d .
C2 C 0.7053(2) -0.1830(2) 0.8096(2) 0.0390(7) Uani 1 1 d .
H2 H 0.6316 -0.1440 0.8451 0.047 Uiso 1 1 calc R
C3 C 0.7623(2) -0.1288(2) 0.6992(2) 0.0370(6) Uani 1 1 d .
C4 C 0.8724(2) -0.1880(2) 0.6474(2) 0.0386(7) Uani 1 1 d .
H4 H 0.9112 -0.1523 0.5733 0.046 Uiso 1 1 calc R
C5 C 0.9255(2) -0.2991(2) 0.7039(2) 0.0364(6) Uani 1 1 d .
C6 C 0.8664(2) -0.3522(2) 0.8149(2) 0.0383(7) Uani 1 1 d .
H6 H 0.9009 -0.4269 0.8536 0.046 Uiso 1 1 calc R
O1A O 0.74846(18) -0.45391(17) 1.03770(17) 0.0684(7) Uani 1 1 d .
O1B O 0.60568(17) 0.04131(16) 0.69306(17) 0.0603(6) Uani 1 1 d .
O1C O 1.08821(17) -0.31005(16) 0.54087(16) 0.0591(6) Uani 1 1 d .
O1W O 1.5453(3) -0.6070(4) 0.5547(4) 0.1531(15) Uani 1 1 d .
N1A N 0.59807(19) -0.29873(19) 1.04119(19) 0.0472(7) Uani 1 1 d .
H1A H 0.5666 -0.2305 1.0032 0.057 Uiso 1 1 calc R
N1B N 0.7623(2) 0.04729(18) 0.54075(19) 0.0467(6) Uani 1 1 d .
H1B H 0.8310 0.0100 0.5101 0.056 Uiso 1 1 calc R
N1C N 1.1039(2) -0.45400(19) 0.70102(19) 0.0499(7) Uani 1 1 d .
H1C H 1.0704 -0.4823 0.7716 0.060 Uiso 1 1 calc R
N2A N 0.3548(3) -0.3971(3) 1.2840(3) 0.0957(11) Uani 1 1 d .
N2B N 0.6126(3) 0.0988(3) 0.4131(3) 0.0785(9) Uani 1 1 d .
N2C N 1.3273(3) -0.6887(3) 0.6062(3) 0.0943(11) Uani 1 1 d .
C1A C 0.4306(3) -0.3830(2) 1.1795(3) 0.0513(8) Uani 1 1 d .
C2A C 0.2581(5) -0.4330(6) 1.3076(5) 0.141(2) Uani 1 1 d .
H2A H 0.2036 -0.4415 1.3784 0.169 Uiso 1 1 calc R
C3A C 0.2387(6) -0.4563(7) 1.2331(7) 0.162(3) Uani 1 1 d .
H3A H 0.1727 -0.4826 1.2521 0.194 Uiso 1 1 calc R
C4A C 0.3173(6) -0.4412(6) 1.1276(6) 0.139(2) Uani 1 1 d .
H4A H 0.3047 -0.4573 1.0745 0.167 Uiso 1 1 calc R
C5A C 0.4130(4) -0.4029(4) 1.1006(3) 0.0807(12) Uani 1 1 d .
H5A H 0.4657 -0.3906 1.0286 0.097 Uiso 1 1 calc R
C6A C 0.5359(2) -0.3450(2) 1.1586(2) 0.0494(8) Uani 1 1 d .
H6A1 H 0.5096 -0.2875 1.1933 0.059 Uiso 1 1 calc .
H6A2 H 0.5919 -0.4094 1.1957 0.059 Uiso 1 1 calc .
C7A C 0.7004(2) -0.3556(2) 0.9894(2) 0.0411(7) Uani 1 1 d .
C1B C 0.6554(3) 0.1818(3) 0.3964(3) 0.0528(8) Uani 1 1 d .
C2B C 0.5526(5) 0.1183(5) 0.3424(5) 0.1102(16) Uani 1 1 d .
H2B H 0.5213 0.0614 0.3526 0.132 Uiso 1 1 calc R
C3B C 0.5361(6) 0.2182(6) 0.2567(6) 0.139(2) Uani 1 1 d .
H3B H 0.4930 0.2293 0.2101 0.167 Uiso 1 1 calc R
C4B C 0.5824(6) 0.3025(5) 0.2384(5) 0.147(2) Uani 1 1 d .
H4B H 0.5733 0.3708 0.1789 0.176 Uiso 1 1 calc R
C5B C 0.6431(5) 0.2830(3) 0.3111(4) 0.1002(15) Uani 1 1 d .
H5B H 0.6755 0.3387 0.3019 0.120 Uiso 1 1 calc R
C6B C 0.7172(3) 0.1655(2) 0.4773(3) 0.0512(8) Uani 1 1 d .
H6B1 H 0.7833 0.2007 0.4357 0.061 Uiso 1 1 calc .
H6B2 H 0.6617 0.2050 0.5298 0.061 Uiso 1 1 calc .
C7B C 0.7030(2) -0.0064(2) 0.6436(2) 0.0399(7) Uani 1 1 d .
C1C C 1.2215(3) -0.6080(2) 0.6194(3) 0.0537(8) Uani 1 1 d .
C2C C 1.3311(6) -0.7716(5) 0.5728(5) 0.136(2) Uani 1 1 d .
H2C H 1.4019 -0.8283 0.5638 0.163 Uiso 1 1 calc R
C3C C 1.2392(9) -0.7753(7) 0.5525(7) 0.156(3) Uani 1 1 d .
H3C H 1.2452 -0.8343 0.5313 0.187 Uiso 1 1 calc R
C4C C 1.1347(6) -0.6910(7) 0.5631(5) 0.137(2) Uani 1 1 d .
H4C H 1.0702 -0.6913 0.5469 0.165 Uiso 1 1 calc R
C5C C 1.1259(3) -0.6064(3) 0.5976(3) 0.0765(11) Uani 1 1 d .
H5C H 1.0556 -0.5492 0.6058 0.092 Uiso 1 1 calc R
C6C C 1.2210(2) -0.5168(2) 0.6530(2) 0.0491(8) Uani 1 1 d .
H6C1 H 1.2667 -0.5514 0.7073 0.059 Uiso 1 1 calc .
H6C2 H 1.2614 -0.4636 0.5872 0.059 Uiso 1 1 calc .
C7C C 1.0455(2) -0.3555(2) 0.6422(2) 0.0390(7) Uani 1 1 d .

loop_
_atom_site_aniso_label
_atom_site_aniso_U_11
_atom_site_aniso_U_22
_atom_site_aniso_U_33
_atom_site_aniso_U_23
_atom_site_aniso_U_13
_atom_site_aniso_U_12
O11 0.0653(14) 0.0419(12) 0.0395(13) 0.0003(10) -0.0011(11) -0.0015(10)
O12 0.0545(14) 0.0587(14) 0.0439(13) -0.0051(10) 0.0109(11) -0.0001(11)
O13 0.0458(13) 0.0445(12) 0.0514(13) -0.0069(10) -0.0028(10) 0.0152(10)
O14 0.0720(16) 0.0479(13) 0.0501(15) 0.0058(11) 0.0052(12) 0.0112(11)
O15 0.0514(13) 0.0478(12) 0.0411(13) -0.0085(10) 0.0130(10) 0.0034(10)
O16 0.0500(13) 0.0447(12) 0.0557(14) -0.0103(10) 0.0026(10) 0.0102(10)
C11 0.0385(15) 0.0331(14) 0.0327(15) -0.0090(12) -0.0070(12) -0.0056(11)
C12 0.0295(14) 0.0416(15) 0.0344(15) -0.0150(12) -0.0057(12) -0.0021(11)
C13 0.0364(15) 0.0344(14) 0.0361(16) -0.0113(12) -0.0097(12) -0.0048(11)
C14 0.0403(15) 0.0353(14) 0.0291(15) -0.0067(11) -0.0068(12) -0.0076(12)
C15 0.0309(14) 0.0380(14) 0.0354(15) -0.0142(12) -0.0054(12) -0.0035(11)
C16 0.0403(16) 0.0320(14) 0.0380(16) -0.0108(12) -0.0090(13) -0.0014(11)
C17 0.0417(17) 0.0431(16) 0.0377(17) -0.0060(13) -0.0072(14) -0.0083(13)
C18 0.0354(16) 0.0372(15) 0.0436(18) -0.0110(14) -0.0062(14) 0.0026(12)
C19 0.0387(16) 0.0418(16) 0.0390(17) -0.0139(13) -0.0038(13) -0.0032(13)
C1 0.0333(14) 0.0357(14) 0.0348(15) -0.0101(12) -0.0064(12) -0.0074(11)
C2 0.0301(14) 0.0404(15) 0.0365(16) -0.0145(12) -0.0025(12) -0.0044(11)
C3 0.0318(14) 0.0385(14) 0.0333(15) -0.0121(12) -0.0047(12) -0.0062(11)
C4 0.0348(14) 0.0361(14) 0.0333(15) -0.0116(12) -0.0011(12) -0.0065(11)
C5 0.0329(14) 0.0367(14) 0.0332(15) -0.0136(12) -0.0027(12) -0.0073(11)
C6 0.0356(15) 0.0330(14) 0.0355(16) -0.0091(12) -0.0071(12) -0.0040(11)
O1A 0.0502(13) 0.0467(12) 0.0485(13) 0.0007(10) 0.0005(10) 0.0125(10)
O1B 0.0423(12) 0.0459(12) 0.0466(13) -0.0092(10) 0.0050(10) 0.0089(9)
O1C 0.0485(12) 0.0444(11) 0.0394(13) -0.0014(9) 0.0051(10) 0.0000(9)
O1W 0.128(3) 0.185(4) 0.159(4) -0.087(3) -0.008(3) -0.053(3)
N1A 0.0348(13) 0.0400(13) 0.0386(14) -0.0063(11) 0.0002(11) -0.0005(10)
N1B 0.0377(13) 0.0346(12) 0.0414(14) -0.0052(10) -0.0025(11) -0.0008(10)
N1C 0.0408(14) 0.0439(14) 0.0359(14) -0.0088(11) -0.0022(11) 0.0039(11)
N2A 0.093(3) 0.125(3) 0.064(2) -0.033(2) 0.0166(19) -0.061(2)
N2B 0.087(2) 0.067(2) 0.081(2) -0.0147(17) -0.0267(19) -0.0275(17)
N2C 0.069(2) 0.086(2) 0.110(3) -0.053(2) -0.0160(19) 0.0128(18)
C1A 0.0523(19) 0.0481(17) 0.0412(18) -0.0141(14) 0.0002(15) -0.0155(14)
C2A 0.125(5) 0.194(6) 0.111(5) -0.060(4) 0.045(4) -0.118(5)
C3A 0.152(6) 0.242(8) 0.144(6) -0.076(6) 0.012(5) -0.144(6)
C4A 0.165(6) 0.191(6) 0.118(5) -0.073(4) -0.026(4) -0.092(5)
C5A 0.085(3) 0.115(3) 0.055(2) -0.035(2) 0.002(2) -0.052(3)
C6A 0.0397(17) 0.0543(18) 0.0345(16) -0.0086(14) -0.0003(13) -0.0102(14)
C7A 0.0347(15) 0.0379(15) 0.0342(16) -0.0061(12) -0.0053(12) -0.0042(12)
C1B 0.0500(19) 0.0434(17) 0.051(2) -0.0068(15) -0.0163(15) -0.0063(14)
C2B 0.117(4) 0.114(4) 0.126(4) -0.033(4) -0.056(4) -0.041(3)
C3B 0.172(6) 0.125(5) 0.162(6) -0.028(4) -0.120(5) -0.028(4)
C4B 0.230(7) 0.087(4) 0.157(5) 0.004(3) -0.146(6) -0.029(4)
C5B 0.151(4) 0.056(2) 0.107(3) 0.005(2) -0.081(3) -0.031(2)
C6B 0.0498(18) 0.0358(15) 0.0477(19) -0.0072(13) -0.0069(15) -0.0056(13)
C7B 0.0305(15) 0.0399(15) 0.0341(16) -0.0100(12) -0.0012(12) -0.0047(12)
C1C 0.0473(19) 0.0471(17) 0.0501(19) -0.0186(15) -0.0086(15) 0.0016(14)
C2C 0.136(5) 0.093(4) 0.143(5) -0.081(4) -0.001(4) 0.014(4)
C3C 0.197(9) 0.133(6) 0.186(7) -0.091(5) -0.045(7) -0.055(6)
C4C 0.133(5) 0.182(7) 0.147(6) -0.068(5) -0.044(4) -0.070(5)
C5C 0.061(2) 0.081(3) 0.095(3) -0.035(2) -0.029(2) -0.013(2)
C6C 0.0299(15) 0.0522(17) 0.0489(19) -0.0176(15) -0.0040(13) -0.0008(13)
C7C 0.0352(15) 0.0354(14) 0.0352(17) -0.0113(12) -0.0017(13) -0.0071(12)

loop_
_atom_type_symbol
_atom_type_description
_atom_type_scat_dispersion_real
_atom_type_scat_dispersion_imag
_atom_type_scat_source
C C 0.0033 0.0016 'International Tables Vol C Tables 4.2.6.8 and 6.1.1.4'
H H 0.0000 0.0000 'International Tables Vol C Tables 4.2.6.8 and 6.1.1.4'
N N 0.0061 0.0033 'International Tables Vol C Tables 4.2.6.8 and 6.1.1.4'
O O 0.0106 0.0060 'International Tables Vol C Tables 4.2.6.8 and 6.1.1.4'

loop_
_geom_angle_atom_site_label_1
_geom_angle_atom_site_label_2
_geom_angle_atom_site_label_3
_geom_angle
C16 C11 C12 119.7(2)
C16 C11 C17 122.0(2)
C12 C11 C17 118.2(2)
C13 C12 C11 120.1(2)
C12 C13 C14 119.8(2)
C12 C13 C18 121.3(2)
C14 C13 C18 118.9(2)
C13 C14 C15 120.8(2)
C14 C15 C16 118.9(2)
C14 C15 C19 122.6(2)
C16 C15 C19 118.5(2)
C11 C16 C15 120.6(2)
O12 C17 O11 123.3(3)
O12 C17 C11 123.3(2)
O11 C17 C11 113.4(2)
O14 C18 O13 123.2(2)
O14 C18 C13 122.8(2)
O13 C18 C13 113.9(2)
O16 C19 O15 123.5(2)
O16 C19 C15 123.5(3)
O15 C19 C15 113.0(2)
C2 C1 C6 119.4(2)
C2 C1 C7A 123.6(2)
C6 C1 C7A 117.0(2)
C1 C2 C3 121.3(2)
C2 C3 C4 118.7(2)
C2 C3 C7B 117.7(2)
C4 C3 C7B 123.5(2)
C5 C4 C3 121.3(2)
C4 C5 C6 119.0(2)
C4 C5 C7C 117.7(2)
C6 C5 C7C 123.3(2)
C1 C6 C5 120.3(2)
C7A N1A C6A 123.6(2)
C7B N1B C6B 123.4(2)
C7C N1C C6C 123.4(2)
C2A N2A C1A 117.3(4)
C1B N2B C2B 117.3(4)
C1C N2C C2C 116.4(4)
C5A C1A N2A 122.5(3)
C5A C1A C6A 122.4(3)
N2A C1A C6A 115.1(3)
N2A C2A C3A 122.3(5)
C2A C3A C4A 119.1(6)
C5A C4A C3A 120.1(5)
C1A C5A C4A 118.7(4)
N1A C6A C1A 115.2(3)
O1A C7A N1A 121.6(2)
O1A C7A C1 121.3(2)
N1A C7A C1 117.1(2)
N2B C1B C5B 123.1(4)
N2B C1B C6B 118.8(3)
C5B C1B C6B 118.1(3)
N2B C2B C3B 122.1(5)
C2B C3B C4B 120.4(5)
C5B C4B C3B 117.5(5)
C4B C5B C1B 119.6(4)
N1B C6B C1B 114.4(3)
O1B C7B N1B 122.0(2)
O1B C7B C3 120.7(2)
N1B C7B C3 117.2(2)
C5C C1C N2C 122.8(3)
C5C C1C C6C 122.0(3)
N2C C1C C6C 115.1(3)
C3C C2C N2C 123.2(5)
C2C C3C C4C 119.2(6)
C3C C4C C5C 119.8(6)
C1C C5C C4C 118.5(4)
N1C C6C C1C 114.8(3)
O1C C7C N1C 121.7(2)
O1C C7C C5 120.8(2)
N1C C7C C5 117.5(2)

loop_
_geom_bond_atom_site_label_1
_geom_bond_atom_site_label_2
_geom_bond_distance
O11 C17 1.306(3)
O12 C17 1.202(3)
O13 C18 1.308(3)
O14 C18 1.198(3)
O15 C19 1.316(3)
O16 C19 1.198(3)
C11 C16 1.379(4)
C11 C12 1.394(3)
C11 C17 1.489(4)
C12 C13 1.382(4)
C13 C14 1.383(4)
C13 C18 1.487(3)
C14 C15 1.389(3)
C15 C16 1.396(4)
C15 C19 1.480(4)
C1 C2 1.382(3)
C1 C6 1.392(3)
C1 C7A 1.507(4)
C2 C3 1.386(4)
C3 C4 1.389(3)
C3 C7B 1.506(3)
C4 C5 1.386(3)
C5 C6 1.396(3)
C5 C7C 1.497(3)
O1A C7A 1.223(3)
O1B C7B 1.221(3)
O1C C7C 1.232(3)
N1A C7A 1.321(3)
N1A C6A 1.449(3)
N1B C7B 1.328(3)
N1B C6B 1.451(3)
N1C C7C 1.320(3)
N1C C6C 1.444(3)
N2A C2A 1.356(6)
N2A C1A 1.350(4)
N2B C1B 1.323(4)
N2B C2B 1.343(6)
N2C C1C 1.363(4)
N2C C2C 1.364(7)
C1A C5A 1.341(5)
C1A C6A 1.488(4)
C2A C3A 1.326(8)
C3A C4A 1.371(7)
C4A C5A 1.353(7)
C1B C5B 1.358(5)
C1B C6B 1.498(5)
C2B C3B 1.356(7)
C3B C4B 1.361(8)
C4B C5B 1.372(7)
C1C C5C 1.346(5)
C1C C6C 1.493(4)
C2C C3C 1.323(9)
C3C C4C 1.374(9)
C4C C5C 1.372(7)
